data_4346426
loop_
_publ_author_name
'Yadav, Dhirendra'
'Siwatch, Rahul Kumar'
'Sinhababu, Soumen'
'Karwasara, Surendar'
'Singh, Dharmendra'
'Rajaraman, Gopalan'
'Nagendran, Selvarajan'

_publ_section_title
;
 Digermylene Oxide Stabilized Group 11 Metal Iodide Complexes.
;
_journal_issue 23
_journal_name_full 'Inorganic chemistry'
_journal_page_first 11067
_journal_page_last 11076
_journal_paper_doi 10.1021/acs.inorgchem.5b01436
_journal_volume 54
_journal_year 2015
_chemical_formula_moiety 'C60 H92 Cu3 Ge4 I3 N8 O2'
_chemical_formula_sum 'C60 H92 Cu3 Ge4 I3 N8 O2'
_chemical_formula_weight 1819.21
_space_group_IT_number 2
_space_group_name_Hall '-P 1'
_space_group_name_H-M_alt 'P -1'
_symmetry_cell_setting triclinic
_symmetry_space_group_name_Hall '-P 1'
_symmetry_space_group_name_H-M 'P -1'
_atom_sites_solution_hydrogens geom
_atom_sites_solution_primary direct
_atom_sites_solution_secondary difmap
_audit_creation_method SHELXL-97
_cell_angle_alpha 77.751(2)
_cell_angle_beta 88.857(2)
_cell_angle_gamma 75.862(2)
_cell_formula_units_Z 2
_cell_length_a 12.2237(15)
_cell_length_b 18.375(2)
_cell_length_c 18.579(2)
_cell_measurement_temperature 150(2)
_cell_volume 3952.3(8)
_computing_cell_refinement 'Bruker SMART'
_computing_data_collection 'Bruker SMART'
_computing_data_reduction 'Bruker SAINT'
_computing_molecular_graphics 'Bruker SHELXTL'
_computing_publication_material 'Bruker SHELXTL'
_computing_structure_refinement 'SHELXL-97 (Sheldrick, 1997)'
_computing_structure_solution 'SHELXS-97 (Sheldrick, 1990)'
_diffrn_ambient_temperature 150(2)
_diffrn_measured_fraction_theta_full 0.983
_diffrn_measured_fraction_theta_max 0.983
_diffrn_measurement_device_type 'CCD area detector'
_diffrn_measurement_method 'phi and omega scans'
_diffrn_radiation_monochromator graphite
_diffrn_radiation_source 'fine-focus sealed tube'
_diffrn_radiation_type MoK\a
_diffrn_radiation_wavelength 0.71073
_diffrn_reflns_av_R_equivalents 0.0347
_diffrn_reflns_av_sigmaI/netI 0.0819
_diffrn_reflns_limit_h_max 14
_diffrn_reflns_limit_h_min -14
_diffrn_reflns_limit_k_max 21
_diffrn_reflns_limit_k_min -19
_diffrn_reflns_limit_l_max 20
_diffrn_reflns_limit_l_min -22
_diffrn_reflns_number 20156
_diffrn_reflns_theta_full 25.00
_diffrn_reflns_theta_max 25.00
_diffrn_reflns_theta_min 1.12
_exptl_absorpt_coefficient_mu 3.503
_exptl_absorpt_correction_T_max .704
_exptl_absorpt_correction_T_min .433
_exptl_absorpt_correction_type multi-scan
_exptl_crystal_colour orange
_exptl_crystal_density_diffrn 1.529
_exptl_crystal_density_method 'not measured'
_exptl_crystal_description block
_exptl_crystal_F_000 1796
_exptl_crystal_size_max .250
_exptl_crystal_size_mid .220
_exptl_crystal_size_min .100
_platon_squeeze_details
;
;
_refine_diff_density_max 1.024
_refine_diff_density_min -0.804
_refine_diff_density_rms 0.184
_refine_ls_extinction_method none
_refine_ls_goodness_of_fit_ref 0.980
_refine_ls_hydrogen_treatment mixed
_refine_ls_matrix_type full
_refine_ls_number_parameters 737
_refine_ls_number_reflns 13684
_refine_ls_number_restraints 0
_refine_ls_restrained_S_all 0.980
_refine_ls_R_factor_all 0.0754
_refine_ls_R_factor_gt 0.0517
_refine_ls_shift/su_max 0.000
_refine_ls_shift/su_mean 0.000
_refine_ls_structure_factor_coef Fsqd
_refine_ls_weighting_details 'calc w=1/[\s^2^(Fo^2^)+(0.0738P)^2^+0.0000P] where P=(Fo^2^+2Fc^2^)/3'
_refine_ls_weighting_scheme calc
_refine_ls_wR_factor_gt 0.1323
_refine_ls_wR_factor_ref 0.1398
_reflns_number_gt 9687
_reflns_number_total 13684
_reflns_threshold_expression >2sigma(I)
_cod_data_source_file ic5b01436_si_002.cif
_cod_data_source_block compound3
_cod_database_code 4346426

loop_
_symmetry_equiv_pos_as_xyz
'x, y, z'
'-x, -y, -z'

loop_
_atom_site_label
_atom_site_type_symbol
_atom_site_fract_x
_atom_site_fract_y
_atom_site_fract_z
_atom_site_U_iso_or_equiv
_atom_site_adp_type
_atom_site_occupancy
_atom_site_symmetry_multiplicity
_atom_site_calc_flag
_atom_site_refinement_flags
I1 I 0.46837(4) 0.79318(3) 0.16339(3) 0.03444(15) Uani 1 1 d .
I2 I 0.65588(4) 0.60745(3) 0.34185(3) 0.03078(14) Uani 1 1 d .
I3 I 0.37064(4) 0.58270(3) 0.24269(3) 0.03570(15) Uani 1 1 d .
Ge2 Ge 0.59656(6) 0.82382(4) 0.34959(4) 0.02374(18) Uani 1 1 d .
Ge4 Ge 0.78614(6) 0.73879(5) 0.16991(4) 0.02746(19) Uani 1 1 d .
Cu3 Cu 0.65291(7) 0.74902(6) 0.26166(5) 0.0297(2) Uani 1 1 d .
Ge3 Ge 0.69654(7) 0.60681(5) 0.12307(5) 0.0351(2) Uani 1 1 d .
Ge1 Ge 0.35998(6) 0.77831(4) 0.36337(4) 0.02440(18) Uani 1 1 d .
Cu2 Cu 0.55479(9) 0.62840(8) 0.20429(6) 0.0511(3) Uani 1 1 d .
Cu1 Cu 0.42825(9) 0.68855(7) 0.29416(6) 0.0520(3) Uani 1 1 d .
O1 O 0.4502(4) 0.8390(3) 0.3766(2) 0.0271(12) Uani 1 1 d .
O2 O 0.7879(4) 0.6721(3) 0.1110(3) 0.0369(13) Uani 1 1 d .
N4 N 0.6118(5) 0.9268(4) 0.3458(3) 0.0301(15) Uani 1 1 d .
N3 N 0.6578(5) 0.8097(3) 0.4499(3) 0.0258(14) Uani 1 1 d .
N8 N 0.9486(5) 0.7186(4) 0.1820(3) 0.0254(14) Uani 1 1 d .
N1 N 0.3001(5) 0.7664(4) 0.4630(3) 0.0305(15) Uani 1 1 d .
N2 N 0.2170(5) 0.8528(4) 0.3412(4) 0.0332(16) Uani 1 1 d .
N7 N 0.8113(5) 0.8251(4) 0.0967(3) 0.0307(15) Uani 1 1 d .
C52 C 1.0000(6) 0.7654(5) 0.1345(4) 0.0311(18) Uani 1 1 d .
C22 C 0.6280(5) 0.9433(4) 0.4117(4) 0.0261(17) Uani 1 1 d .
C16 C 0.6568(5) 0.8741(5) 0.4730(4) 0.0281(18) Uani 1 1 d .
N6 N 0.8098(6) 0.5129(4) 0.1299(4) 0.0445(19) Uani 1 1 d .
C17 C 0.6796(6) 0.8744(5) 0.5461(5) 0.040(2) Uani 1 1 d .
H17 H 0.6977 0.8260 0.5771 0.048 Uiso 1 1 calc R
C23 C 0.6838(6) 0.7341(4) 0.4961(4) 0.0357(19) Uani 1 1 d .
H23A H 0.6327 0.7059 0.4826 0.043 Uiso 1 1 calc R
H23B H 0.6701 0.7386 0.5468 0.043 Uiso 1 1 calc R
C46 C 0.9181(6) 0.8272(5) 0.0838(4) 0.0296(18) Uani 1 1 d .
C24 C 0.6016(6) 0.9821(5) 0.2759(4) 0.0351(19) Uani 1 1 d .
H24A H 0.5464 1.0287 0.2804 0.042 Uiso 1 1 calc R
H24B H 0.5729 0.9613 0.2384 0.042 Uiso 1 1 calc R
C7 C 0.1511(6) 0.8637(5) 0.3983(5) 0.041(2) Uani 1 1 d .
C54 C 1.0058(6) 0.6519(5) 0.2372(4) 0.0336(19) Uani 1 1 d .
H54A H 1.0852 0.6384 0.2262 0.040 Uiso 1 1 calc R
H54B H 0.9748 0.6088 0.2339 0.040 Uiso 1 1 calc R
C51 C 1.1176(6) 0.7528(5) 0.1307(5) 0.042(2) Uani 1 1 d .
H51 H 1.1577 0.7107 0.1652 0.050 Uiso 1 1 calc R
C53 C 0.7153(6) 0.8802(5) 0.0556(4) 0.038(2) Uani 1 1 d .
H53A H 0.7386 0.9258 0.0309 0.046 Uiso 1 1 calc R
H53B H 0.6571 0.8953 0.0895 0.046 Uiso 1 1 calc R
C8 C 0.3639(7) 0.7111(5) 0.5230(4) 0.041(2) Uani 1 1 d .
H8A H 0.3187 0.7103 0.5666 0.049 Uiso 1 1 calc R
H8B H 0.4305 0.7276 0.5330 0.049 Uiso 1 1 calc R
C1 C 0.2041(7) 0.8146(5) 0.4705(5) 0.042(2) Uani 1 1 d .
C56 C 0.9950(6) 0.6646(5) 0.3150(4) 0.0334(19) Uani 1 1 d .
H56 H 0.9146 0.6813 0.3245 0.040 Uiso 1 1 calc R
C15 C 0.2962(7) 0.9875(5) 0.2371(5) 0.048(2) Uani 1 1 d .
H15A H 0.3339 0.9651 0.1983 0.071 Uiso 1 1 calc R
H15B H 0.3367 0.9630 0.2831 0.071 Uiso 1 1 calc R
H15C H 0.2933 1.0414 0.2268 0.071 Uiso 1 1 calc R
C31 C 0.7660(8) 0.5371(6) 0.0047(5) 0.052(3) Uani 1 1 d .
C37 C 0.8393(8) 0.4915(6) 0.0671(6) 0.056(3) Uani 1 1 d .
C26 C 0.7124(7) 1.0028(5) 0.2500(4) 0.039(2) Uani 1 1 d .
H26 H 0.7391 1.0266 0.2865 0.047 Uiso 1 1 calc R
C60 C 1.0435(8) 0.5891(5) 0.3676(5) 0.051(2) Uani 1 1 d .
H60A H 1.0054 0.5515 0.3595 0.077 Uiso 1 1 calc R
H60B H 1.0334 0.5957 0.4174 0.077 Uiso 1 1 calc R
H60C H 1.1226 0.5720 0.3594 0.077 Uiso 1 1 calc R
C25 C 0.8048(7) 0.6876(5) 0.4919(5) 0.041(2) Uani 1 1 d .
H25 H 0.8184 0.6861 0.4400 0.049 Uiso 1 1 calc R
C39 C 0.8682(7) 0.4755(5) 0.2014(6) 0.051(3) Uani 1 1 d .
H39A H 0.8487 0.5108 0.2344 0.061 Uiso 1 1 calc R
H39B H 0.9489 0.4666 0.1944 0.061 Uiso 1 1 calc R
C6 C 0.0399(7) 0.9108(6) 0.3910(7) 0.068(3) Uani 1 1 d .
H6 H 0.0152 0.9337 0.3426 0.081 Uiso 1 1 calc R
C47 C 0.9489(7) 0.8850(5) 0.0298(5) 0.047(2) Uani 1 1 d .
H47 H 0.8879 0.9225 0.0054 0.057 Uiso 1 1 calc R
C32 C 0.7748(9) 0.5228(7) -0.0669(6) 0.076(4) Uani 1 1 d .
H32 H 0.7184 0.5558 -0.0994 0.091 Uiso 1 1 calc R
C59 C 1.0515(7) 0.7251(5) 0.3262(4) 0.043(2) Uani 1 1 d .
H59A H 1.1318 0.7067 0.3239 0.065 Uiso 1 1 calc R
H59B H 1.0333 0.7371 0.3735 0.065 Uiso 1 1 calc R
H59C H 1.0257 0.7705 0.2883 0.065 Uiso 1 1 calc R
C9 C 0.1785(7) 0.8900(5) 0.2648(5) 0.047(2) Uani 1 1 d .
H9A H 0.1031 0.8841 0.2575 0.056 Uiso 1 1 calc R
H9B H 0.2275 0.8631 0.2321 0.056 Uiso 1 1 calc R
C50 C 1.1854(7) 0.7923(6) 0.0841(5) 0.056(3) Uani 1 1 d .
H50 H 1.2624 0.7712 0.0928 0.067 Uiso 1 1 calc R
C28 C 0.8917(7) 0.7232(6) 0.5178(5) 0.054(3) Uani 1 1 d .
H28A H 0.8844 0.7739 0.4882 0.082 Uiso 1 1 calc R
H28B H 0.9660 0.6922 0.5132 0.082 Uiso 1 1 calc R
H28C H 0.8800 0.7263 0.5685 0.082 Uiso 1 1 calc R
C29 C 0.8007(7) 0.9305(6) 0.2443(5) 0.053(3) Uani 1 1 d .
H29A H 0.7731 0.9047 0.2114 0.080 Uiso 1 1 calc R
H29B H 0.8164 0.8971 0.2922 0.080 Uiso 1 1 calc R
H29C H 0.8687 0.9438 0.2257 0.080 Uiso 1 1 calc R
C10 C 0.4007(8) 0.6300(5) 0.5100(5) 0.055(3) Uani 1 1 d .
H10 H 0.4471 0.6321 0.4663 0.065 Uiso 1 1 calc R
C49 C 1.1595(8) 0.8559(6) 0.0287(5) 0.059(3) Uani 1 1 d .
H49 H 1.2190 0.8727 0.0045 0.071 Uiso 1 1 calc R
C36 C 0.9350(8) 0.4300(6) 0.0650(6) 0.066(3) Uani 1 1 d .
H36 H 0.9725 0.4077 0.1104 0.079 Uiso 1 1 calc R
C11 C 0.1762(8) 0.9763(5) 0.2422(6) 0.066(3) Uani 1 1 d .
H11 H 0.1359 1.0029 0.2790 0.079 Uiso 1 1 calc R
C48 C 1.0543(7) 0.8960(6) 0.0065(5) 0.054(3) Uani 1 1 d .
H48 H 1.0508 0.9389 -0.0313 0.065 Uiso 1 1 calc R
C44 C 0.7156(9) 0.4045(7) 0.2417(7) 0.084(4) Uani 1 1 d .
H44A H 0.7017 0.3585 0.2717 0.125 Uiso 1 1 calc R
H44B H 0.6858 0.4114 0.1926 0.125 Uiso 1 1 calc R
H44C H 0.6793 0.4478 0.2621 0.125 Uiso 1 1 calc R
C27 C 0.8183(8) 0.6047(5) 0.5346(5) 0.059(3) Uani 1 1 d .
H27A H 0.8932 0.5751 0.5290 0.088 Uiso 1 1 calc R
H27B H 0.7643 0.5827 0.5155 0.088 Uiso 1 1 calc R
H27C H 0.8057 0.6042 0.5858 0.088 Uiso 1 1 calc R
C13 C 0.4745(10) 0.5782(6) 0.5736(6) 0.070(3) Uani 1 1 d .
H13A H 0.5445 0.5930 0.5746 0.106 Uiso 1 1 calc R
H13B H 0.4893 0.5260 0.5680 0.106 Uiso 1 1 calc R
H13C H 0.4368 0.5827 0.6189 0.106 Uiso 1 1 calc R
C55 C 0.6650(8) 0.8451(7) -0.0040(5) 0.069(3) Uani 1 1 d .
H55 H 0.6390 0.8005 0.0222 0.082 Uiso 1 1 calc R
C41 C 0.8421(8) 0.3980(6) 0.2395(7) 0.069(3) Uani 1 1 d .
H41 H 0.8753 0.3597 0.2105 0.083 Uiso 1 1 calc R
C58 C 0.7479(10) 0.8192(8) -0.0579(6) 0.084(4) Uani 1 1 d .
H58A H 0.7140 0.7959 -0.0902 0.126 Uiso 1 1 calc R
H58B H 0.8123 0.7825 -0.0323 0.126 Uiso 1 1 calc R
H58C H 0.7713 0.8625 -0.0863 0.126 Uiso 1 1 calc R
C33 C 0.8479(12) 0.4710(9) -0.0993(7) 0.090(5) Uani 1 1 d .
H33 H 0.8321 0.4727 -0.1484 0.108 Uiso 1 1 calc R
C35 C 0.9835(9) 0.3966(7) 0.0061(8) 0.088(5) Uani 1 1 d .
H35 H 1.0491 0.3575 0.0171 0.106 Uiso 1 1 calc R
C5 C -0.0415(9) 0.9294(7) 0.4449(11) 0.100(5) Uani 1 1 d .
H5 H -0.1123 0.9596 0.4271 0.120 Uiso 1 1 calc R
C2 C 0.1606(10) 0.8220(7) 0.5425(7) 0.090(4) Uani 1 1 d .
H2 H 0.2110 0.7934 0.5809 0.108 Uiso 1 1 calc R
C34 C 0.9419(12) 0.4170(9) -0.0674(8) 0.097(6) Uani 1 1 d .
H34 H 0.9849 0.3896 -0.0992 0.116 Uiso 1 1 calc R
C30 C 0.6939(9) 1.0609(7) 0.1743(6) 0.076(3) Uani 1 1 d .
H30A H 0.7625 1.0763 0.1611 0.114 Uiso 1 1 calc R
H30B H 0.6349 1.1053 0.1779 0.114 Uiso 1 1 calc R
H30C H 0.6728 1.0370 0.1374 0.114 Uiso 1 1 calc R
C43 C 0.4394(9) 0.6029(8) 0.0203(6) 0.082(4) Uani 1 1 d .
H43A H 0.4843 0.5542 0.0461 0.123 Uiso 1 1 calc R
H43B H 0.3677 0.5969 0.0057 0.123 Uiso 1 1 calc R
H43C H 0.4278 0.6389 0.0520 0.123 Uiso 1 1 calc R
C3 C 0.0650(14) 0.8606(9) 0.5658(9) 0.120(6) Uani 1 1 d .
H3 H 0.0587 0.8557 0.6165 0.144 Uiso 1 1 calc R
C12 C 0.3013(10) 0.6014(6) 0.4931(6) 0.082(4) Uani 1 1 d .
H12A H 0.2472 0.6072 0.5309 0.122 Uiso 1 1 calc R
H12B H 0.3260 0.5481 0.4911 0.122 Uiso 1 1 calc R
H12C H 0.2670 0.6304 0.4464 0.122 Uiso 1 1 calc R
C4 C -0.0255(14) 0.9069(10) 0.5226(12) 0.124(8) Uani 1 1 d .
H4 H -0.0871 0.9269 0.5487 0.149 Uiso 1 1 calc R
C40 C 0.4975(13) 0.6312(11) -0.0449(10) 0.146(7) Uani 1 1 d .
H40 H 0.5111 0.5928 -0.0755 0.175 Uiso 1 1 calc R
C45 C 0.8947(11) 0.3704(7) 0.3154(8) 0.101(4) Uani 1 1 d .
H45A H 0.9743 0.3668 0.3130 0.151 Uiso 1 1 calc R
H45B H 0.8824 0.3207 0.3365 0.151 Uiso 1 1 calc R
H45C H 0.8612 0.4059 0.3455 0.151 Uiso 1 1 calc R
C57 C 0.5612(10) 0.9064(8) -0.0418(7) 0.108(5) Uani 1 1 d .
H57A H 0.5832 0.9529 -0.0629 0.162 Uiso 1 1 calc R
H57B H 0.5048 0.9164 -0.0060 0.162 Uiso 1 1 calc R
H57C H 0.5311 0.8882 -0.0799 0.162 Uiso 1 1 calc R
C14 C 0.1133(12) 1.0079(9) 0.1687(9) 0.164(9) Uani 1 1 d .
H14A H 0.1529 0.9822 0.1324 0.246 Uiso 1 1 calc R
H14B H 0.1083 1.0619 0.1541 0.246 Uiso 1 1 calc R
H14C H 0.0387 0.9995 0.1729 0.246 Uiso 1 1 calc R
N5 N 0.6882(6) 0.5940(5) 0.0219(4) 0.050(2) Uani 1 1 d .
C38 C 0.6049(9) 0.6488(7) -0.0323(5) 0.065(3) Uani 1 1 d .
H38A H 0.5880 0.6978 -0.0174 0.078 Uiso 1 1 calc R
H38B H 0.6413 0.6560 -0.0792 0.078 Uiso 1 1 calc R
C42 C 0.4125(13) 0.7088(11) -0.0905(10) 0.182(10) Uani 1 1 d .
H42A H 0.3404 0.6988 -0.0977 0.273 Uiso 1 1 calc R
H42B H 0.4431 0.7247 -0.1375 0.273 Uiso 1 1 calc R
H42C H 0.4035 0.7487 -0.0633 0.273 Uiso 1 1 calc R
C19 C 0.6592(6) 1.0107(5) 0.5544(5) 0.041(2) Uani 1 1 d .
H19 H 0.6610 1.0415 0.5879 0.049 Uiso 1 1 calc R
C18 C 0.6801(7) 0.9348(5) 0.5812(5) 0.041(2) Uani 1 1 d .
H18 H 0.6980 0.9196 0.6315 0.049 Uiso 1 1 calc R
C20 C 0.6349(6) 1.0473(5) 0.4810(6) 0.050(3) Uani 1 1 d .
H20 H 0.6255 1.1002 0.4714 0.060 Uiso 1 1 calc R
C21 C 0.6224(7) 1.0180(5) 0.4200(5) 0.041(2) Uani 1 1 d .
H21 H 0.6075 1.0548 0.3762 0.050 Uiso 1 1 calc R

loop_
_atom_site_aniso_label
_atom_site_aniso_U_11
_atom_site_aniso_U_22
_atom_site_aniso_U_33
_atom_site_aniso_U_23
_atom_site_aniso_U_13
_atom_site_aniso_U_12
I1 0.0311(3) 0.0460(4) 0.0305(3) -0.0110(2) 0.0037(2) -0.0152(2)
I2 0.0332(3) 0.0283(3) 0.0336(3) -0.0125(2) 0.0044(2) -0.0079(2)
I3 0.0306(3) 0.0372(3) 0.0468(3) -0.0187(3) 0.0059(2) -0.0143(2)
Ge2 0.0241(4) 0.0241(4) 0.0269(4) -0.0125(3) 0.0040(3) -0.0073(3)
Ge4 0.0256(4) 0.0335(5) 0.0289(4) -0.0152(4) 0.0107(3) -0.0111(4)
Cu3 0.0297(5) 0.0343(6) 0.0314(5) -0.0182(4) 0.0119(4) -0.0109(4)
Ge3 0.0346(5) 0.0451(6) 0.0368(5) -0.0263(4) 0.0184(4) -0.0173(4)
Ge1 0.0240(4) 0.0236(4) 0.0280(4) -0.0110(3) 0.0064(3) -0.0062(3)
Cu2 0.0397(6) 0.0785(9) 0.0534(7) -0.0429(6) 0.0276(5) -0.0262(6)
Cu1 0.0537(7) 0.0602(8) 0.0636(8) -0.0475(6) 0.0290(6) -0.0268(6)
O1 0.028(3) 0.034(3) 0.028(3) -0.018(2) 0.011(2) -0.014(2)
O2 0.034(3) 0.048(4) 0.036(3) -0.024(3) 0.014(2) -0.014(3)
N4 0.030(3) 0.027(4) 0.036(4) -0.012(3) -0.003(3) -0.007(3)
N3 0.028(3) 0.027(4) 0.024(3) -0.011(3) 0.009(3) -0.007(3)
N8 0.024(3) 0.029(4) 0.025(3) -0.011(3) 0.006(3) -0.006(3)
N1 0.035(4) 0.032(4) 0.030(4) -0.018(3) 0.020(3) -0.011(3)
N2 0.024(3) 0.021(4) 0.053(4) -0.002(3) -0.004(3) -0.006(3)
N7 0.029(3) 0.039(4) 0.030(4) -0.017(3) 0.008(3) -0.012(3)
C52 0.028(4) 0.041(5) 0.033(4) -0.024(4) 0.005(3) -0.010(4)
C22 0.020(4) 0.025(4) 0.037(4) -0.018(4) 0.006(3) -0.003(3)
C16 0.016(3) 0.044(5) 0.031(4) -0.018(4) 0.006(3) -0.011(3)
N6 0.038(4) 0.053(5) 0.060(5) -0.035(4) 0.026(4) -0.024(4)
C17 0.036(4) 0.046(6) 0.048(5) -0.033(4) 0.006(4) -0.009(4)
C23 0.043(5) 0.029(5) 0.035(5) -0.011(4) 0.002(4) -0.005(4)
C46 0.031(4) 0.037(5) 0.029(4) -0.014(4) 0.006(3) -0.017(4)
C24 0.039(5) 0.032(5) 0.038(5) -0.010(4) -0.005(4) -0.011(4)
C7 0.026(4) 0.019(4) 0.087(7) -0.023(4) 0.016(4) -0.013(4)
C54 0.029(4) 0.037(5) 0.042(5) -0.024(4) 0.013(4) -0.011(4)
C51 0.028(4) 0.050(6) 0.046(5) -0.012(4) -0.011(4) -0.004(4)
C53 0.025(4) 0.046(6) 0.042(5) -0.003(4) 0.002(4) -0.012(4)
C8 0.055(5) 0.048(6) 0.023(4) -0.009(4) 0.004(4) -0.017(5)
C1 0.040(5) 0.033(5) 0.062(6) -0.021(4) 0.031(4) -0.017(4)
C56 0.028(4) 0.041(5) 0.034(4) -0.012(4) 0.003(3) -0.010(4)
C15 0.054(6) 0.036(5) 0.055(6) -0.006(4) -0.001(4) -0.018(5)
C31 0.052(6) 0.077(8) 0.053(6) -0.043(6) 0.032(5) -0.044(6)
C37 0.050(6) 0.066(7) 0.083(7) -0.059(6) 0.052(6) -0.039(5)
C26 0.044(5) 0.037(5) 0.036(5) 0.001(4) 0.001(4) -0.019(4)
C60 0.064(6) 0.048(6) 0.043(5) -0.009(5) -0.010(5) -0.016(5)
C25 0.039(5) 0.032(5) 0.049(5) -0.016(4) -0.003(4) 0.003(4)
C39 0.036(5) 0.037(6) 0.091(8) -0.039(5) 0.025(5) -0.010(4)
C6 0.035(5) 0.042(6) 0.133(10) -0.029(6) 0.006(6) -0.013(5)
C47 0.040(5) 0.043(6) 0.059(6) -0.008(5) 0.006(4) -0.013(4)
C32 0.083(8) 0.120(10) 0.075(7) -0.076(7) 0.053(6) -0.076(8)
C59 0.058(6) 0.044(6) 0.030(5) -0.009(4) -0.006(4) -0.016(5)
C9 0.045(5) 0.039(6) 0.055(6) 0.006(4) -0.017(4) -0.022(4)
C50 0.028(5) 0.092(9) 0.063(6) -0.022(6) 0.003(4) -0.039(5)
C28 0.047(5) 0.052(7) 0.060(6) -0.022(5) -0.002(5) 0.005(5)
C29 0.039(5) 0.068(7) 0.061(6) -0.018(5) 0.008(4) -0.024(5)
C10 0.073(7) 0.037(6) 0.048(6) 0.004(4) -0.007(5) -0.013(5)
C49 0.045(6) 0.073(8) 0.062(7) 0.000(6) 0.012(5) -0.032(6)
C36 0.066(7) 0.053(7) 0.102(8) -0.057(6) 0.047(6) -0.029(6)
C11 0.045(5) 0.036(6) 0.105(9) 0.029(6) -0.019(5) -0.024(5)
C48 0.047(6) 0.065(7) 0.055(6) 0.003(5) 0.005(5) -0.035(5)
C44 0.072(8) 0.082(9) 0.108(10) -0.019(7) 0.044(7) -0.045(7)
C27 0.074(7) 0.044(6) 0.047(6) -0.003(5) -0.009(5) 0.000(5)
C13 0.100(9) 0.033(6) 0.068(7) 0.008(5) -0.014(6) -0.014(6)
C55 0.058(6) 0.105(10) 0.039(6) -0.021(6) -0.001(5) -0.007(6)
C41 0.057(6) 0.049(7) 0.106(9) -0.024(6) 0.036(6) -0.015(5)
C58 0.096(9) 0.101(11) 0.058(7) -0.030(7) -0.006(6) -0.017(8)
C33 0.100(10) 0.136(13) 0.090(9) -0.091(10) 0.059(8) -0.080(10)
C35 0.061(7) 0.095(10) 0.152(13) -0.093(10) 0.069(8) -0.050(7)
C5 0.025(5) 0.056(8) 0.233(18) -0.067(11) 0.027(9) -0.006(5)
C2 0.099(9) 0.061(8) 0.107(10) -0.022(7) 0.077(8) -0.017(7)
C34 0.092(10) 0.136(14) 0.125(12) -0.113(11) 0.083(10) -0.079(10)
C30 0.083(8) 0.072(8) 0.067(7) 0.003(6) 0.015(6) -0.024(7)
C43 0.062(7) 0.110(11) 0.076(8) -0.009(7) 0.002(6) -0.034(7)
C3 0.114(12) 0.090(12) 0.135(13) -0.015(10) 0.093(11) 0.000(10)
C12 0.111(10) 0.050(7) 0.084(8) 0.008(6) -0.045(7) -0.036(7)
C4 0.086(11) 0.105(14) 0.21(2) -0.086(15) 0.106(14) -0.043(10)
C40 0.107(12) 0.175(19) 0.144(15) 0.032(13) 0.010(11) -0.073(13)
C45 0.093(10) 0.067(9) 0.126(12) 0.006(8) -0.001(9) -0.010(8)
C57 0.078(8) 0.129(13) 0.085(9) -0.014(9) -0.040(7) 0.029(8)
C14 0.140(13) 0.143(14) 0.187(16) 0.116(13) -0.122(12) -0.111(12)
N5 0.053(5) 0.074(6) 0.046(5) -0.039(4) 0.033(4) -0.036(4)
C38 0.071(7) 0.092(9) 0.040(6) -0.015(6) 0.009(5) -0.038(7)
C42 0.123(14) 0.21(2) 0.161(17) 0.102(15) -0.064(12) -0.054(14)
C19 0.031(4) 0.054(6) 0.045(5) -0.039(5) 0.008(4) -0.001(4)
C18 0.038(5) 0.051(6) 0.044(5) -0.029(5) 0.004(4) -0.013(4)
C20 0.029(5) 0.043(6) 0.091(8) -0.046(6) 0.015(5) -0.007(4)
C21 0.039(5) 0.045(6) 0.049(5) -0.020(4) 0.007(4) -0.018(4)

loop_
_atom_type_symbol
_atom_type_description
_atom_type_scat_dispersion_real
_atom_type_scat_dispersion_imag
_atom_type_scat_source
C C 0.0033 0.0016 'International Tables Vol C Tables 4.2.6.8 and 6.1.1.4'
H H 0.0000 0.0000 'International Tables Vol C Tables 4.2.6.8 and 6.1.1.4'
N N 0.0061 0.0033 'International Tables Vol C Tables 4.2.6.8 and 6.1.1.4'
O O 0.0106 0.0060 'International Tables Vol C Tables 4.2.6.8 and 6.1.1.4'
Cu Cu 0.3201 1.2651 'International Tables Vol C Tables 4.2.6.8 and 6.1.1.4'
Ge Ge 0.1547 1.8001 'International Tables Vol C Tables 4.2.6.8 and 6.1.1.4'
I I -0.4742 1.8119 'International Tables Vol C Tables 4.2.6.8 and 6.1.1.4'

loop_
_geom_angle_atom_site_label_1
_geom_angle_atom_site_label_2
_geom_angle_atom_site_label_3
_geom_angle
Cu3 I1 Cu1 69.06(3)
Cu3 I1 Cu2 67.15(3)
Cu1 I1 Cu2 51.38(3)
Cu3 I2 Cu2 69.91(3)
Cu3 I2 Cu1 70.12(3)
Cu2 I2 Cu1 52.51(3)
Cu1 I3 Cu2 57.35(3)
O1 Ge2 N4 97.4(2)
O1 Ge2 N3 94.6(2)
N4 Ge2 N3 80.7(3)
O1 Ge2 Cu3 117.49(14)
N4 Ge2 Cu3 127.37(18)
N3 Ge2 Cu3 129.43(18)
O2 Ge4 N8 95.9(2)
O2 Ge4 N7 99.1(2)
N8 Ge4 N7 81.0(3)
O2 Ge4 Cu3 119.75(16)
N8 Ge4 Cu3 127.31(17)
N7 Ge4 Cu3 124.42(18)
Ge4 Cu3 Ge2 138.07(5)
Ge4 Cu3 I2 109.41(4)
Ge2 Cu3 I2 100.97(4)
Ge4 Cu3 I1 94.34(4)
Ge2 Cu3 I1 103.40(4)
I2 Cu3 I1 107.65(3)
O2 Ge3 N6 98.4(3)
O2 Ge3 N5 99.4(3)
N6 Ge3 N5 80.4(3)
O2 Ge3 Cu2 115.61(16)
N6 Ge3 Cu2 125.3(2)
N5 Ge3 Cu2 129.4(2)
O1 Ge1 N2 100.9(2)
O1 Ge1 N1 96.3(2)
N2 Ge1 N1 81.4(3)
O1 Ge1 Cu1 116.86(14)
N2 Ge1 Cu1 122.8(2)
N1 Ge1 Cu1 130.37(19)
Ge3 Cu2 Cu1 160.86(6)
Ge3 Cu2 I3 138.16(5)
Cu1 Cu2 I3 60.53(3)
Ge3 Cu2 I2 107.27(5)
Cu1 Cu2 I2 65.84(4)
I3 Cu2 I2 100.19(4)
Ge3 Cu2 I1 102.22(5)
Cu1 Cu2 I1 64.01(4)
I3 Cu2 I1 101.73(4)
I2 Cu2 I1 102.75(4)
Ge1 Cu1 Cu2 155.92(6)
Ge1 Cu1 I3 141.01(5)
Cu2 Cu1 I3 62.13(4)
Ge1 Cu1 I2 110.03(5)
Cu2 Cu1 I2 61.64(4)
I3 Cu1 I2 98.53(4)
Ge1 Cu1 I1 97.23(5)
Cu2 Cu1 I1 64.61(4)
I3 Cu1 I1 103.12(4)
I2 Cu1 I1 100.61(3)
Ge1 O1 Ge2 123.6(3)
Ge4 O2 Ge3 122.9(3)
C22 N4 C24 123.9(6)
C22 N4 Ge2 115.4(5)
C24 N4 Ge2 120.7(5)
C16 N3 C23 124.6(6)
C16 N3 Ge2 116.0(5)
C23 N3 Ge2 118.7(5)
C52 N8 C54 125.5(6)
C52 N8 Ge4 116.5(5)
C54 N8 Ge4 117.9(5)
C1 N1 C8 123.8(7)
C1 N1 Ge1 115.9(6)
C8 N1 Ge1 120.2(5)
C7 N2 C9 122.0(7)
C7 N2 Ge1 116.5(6)
C9 N2 Ge1 121.3(6)
C46 N7 C53 123.5(7)
C46 N7 Ge4 117.0(5)
C53 N7 Ge4 119.4(5)
N8 C52 C51 123.1(7)
N8 C52 C46 112.3(6)
C51 C52 C46 124.4(7)
N4 C22 C21 122.6(7)
N4 C22 C16 113.4(6)
C21 C22 C16 124.0(7)
N3 C16 C17 122.8(7)
N3 C16 C22 111.8(6)
C17 C16 C22 125.4(7)
C37 N6 C39 124.4(8)
C37 N6 Ge3 116.5(7)
C39 N6 Ge3 118.6(5)
C16 C17 C18 131.5(9)
N3 C23 C25 114.6(7)
N7 C46 C47 123.0(7)
N7 C46 C52 112.9(7)
C47 C46 C52 124.1(7)
N4 C24 C26 114.4(6)
N2 C7 C6 123.7(9)
N2 C7 C1 112.7(7)
C6 C7 C1 123.4(8)
N8 C54 C56 113.5(6)
C52 C51 C50 131.3(8)
N7 C53 C55 111.4(7)
N1 C8 C10 114.7(7)
N1 C1 C2 121.7(9)
N1 C1 C7 113.1(7)
C2 C1 C7 125.0(9)
C59 C56 C60 111.2(7)
C59 C56 C54 111.9(7)
C60 C56 C54 108.6(7)
N5 C31 C32 122.7(11)
N5 C31 C37 113.0(8)
C32 C31 C37 124.3(10)
N6 C37 C36 120.5(11)
N6 C37 C31 113.3(8)
C36 C37 C31 126.2(9)
C29 C26 C24 109.6(7)
C29 C26 C30 110.2(7)
C24 C26 C30 110.8(7)
C28 C25 C23 113.1(7)
C28 C25 C27 111.2(7)
C23 C25 C27 110.0(7)
N6 C39 C41 115.8(8)
C7 C6 C5 131.4(12)
C48 C47 C46 131.7(9)
C33 C32 C31 134.2(14)
N2 C9 C11 115.4(7)
C49 C50 C51 132.0(9)
C12 C10 C13 113.6(8)
C12 C10 C8 111.3(9)
C13 C10 C8 110.2(8)
C48 C49 C50 124.6(8)
C35 C36 C37 131.4(12)
C14 C11 C15 110.9(9)
C14 C11 C9 107.7(9)
C15 C11 C9 110.5(8)
C49 C48 C47 131.6(9)
C58 C55 C57 112.0(9)
C58 C55 C53 113.6(8)
C57 C55 C53 107.2(9)
C45 C41 C44 110.6(10)
C45 C41 C39 110.9(10)
C44 C41 C39 111.4(9)
C32 C33 C34 127.3(12)
C34 C35 C36 126.3(13)
C6 C5 C4 126.8(12)
C3 C2 C1 134.2(15)
C33 C34 C35 130.0(11)
C2 C3 C4 126.5(16)
C3 C4 C5 131.2(13)
C43 C40 C38 116.7(13)
C43 C40 C42 107.2(14)
C38 C40 C42 108.3(13)
C31 N5 C38 123.1(8)
C31 N5 Ge3 115.8(7)
C38 N5 Ge3 121.0(6)
C40 C38 N5 119.3(10)
C18 C19 C20 125.7(8)
C19 C18 C17 130.7(9)
C21 C20 C19 130.6(9)
C20 C21 C22 132.0(9)

loop_
_geom_bond_atom_site_label_1
_geom_bond_atom_site_label_2
_geom_bond_distance
I1 Cu3 2.7787(11)
I1 Cu1 2.8759(14)
I1 Cu2 2.8903(15)
I2 Cu3 2.7018(11)
I2 Cu2 2.7719(13)
I2 Cu1 2.8741(13)
I3 Cu1 2.5844(12)
I3 Cu2 2.6242(11)
Ge2 O1 1.819(4)
Ge2 N4 1.933(6)
Ge2 N3 1.964(6)
Ge2 Cu3 2.3407(11)
Ge4 O2 1.804(5)
Ge4 N8 1.937(6)
Ge4 N7 1.940(6)
Ge4 Cu3 2.3385(11)
Ge3 O2 1.808(5)
Ge3 N6 1.913(7)
Ge3 N5 1.951(7)
Ge3 Cu2 2.2914(12)
Ge1 O1 1.802(5)
Ge1 N2 1.928(6)
Ge1 N1 1.965(6)
Ge1 Cu1 2.2922(12)
Cu2 Cu1 2.4995(13)
N4 C22 1.350(9)
N4 C24 1.457(9)
N3 C16 1.339(9)
N3 C23 1.435(10)
N8 C52 1.354(9)
N8 C54 1.455(10)
N1 C1 1.312(10)
N1 C8 1.432(10)
N2 C7 1.338(10)
N2 C9 1.470(10)
N7 C46 1.331(9)
N7 C53 1.453(10)
C52 C51 1.402(10)
C52 C46 1.486(11)
C22 C21 1.398(10)
C22 C16 1.490(11)
C16 C17 1.393(10)
N6 C37 1.324(10)
N6 C39 1.468(12)
C17 C18 1.403(11)
C23 C25 1.526(10)
C46 C47 1.415(11)
C24 C26 1.536(10)
C7 C6 1.414(12)
C7 C1 1.505(12)
C54 C56 1.511(10)
C51 C50 1.401(11)
C53 C55 1.597(12)
C8 C10 1.516(12)
C1 C2 1.450(13)
C56 C59 1.496(11)
C56 C60 1.510(11)
C15 C11 1.528(11)
C31 N5 1.319(12)
C31 C32 1.407(12)
C31 C37 1.454(14)
C37 C36 1.421(13)
C26 C29 1.516(12)
C26 C30 1.558(12)
C25 C28 1.510(12)
C25 C27 1.533(12)
C39 C41 1.555(13)
C6 C5 1.432(17)
C47 C48 1.399(11)
C32 C33 1.368(15)
C9 C11 1.545(12)
C50 C49 1.359(13)
C10 C12 1.501(13)
C10 C13 1.505(12)
C49 C48 1.340(13)
C36 C35 1.416(13)
C11 C14 1.510(15)
C44 C41 1.522(13)
C55 C58 1.477(13)
C55 C57 1.540(14)
C41 C45 1.494(15)
C33 C34 1.370(19)
C35 C34 1.408(18)
C5 C4 1.42(2)
C2 C3 1.327(16)
C43 C40 1.456(17)
C3 C4 1.37(2)
C40 C38 1.460(16)
C40 C42 1.62(2)
N5 C38 1.475(13)
C19 C18 1.339(12)
C19 C20 1.389(12)
C20 C21 1.380(11)

loop_
_platon_squeeze_void_nr
_platon_squeeze_void_average_x
_platon_squeeze_void_average_y
_platon_squeeze_void_average_z
_platon_squeeze_void_volume
_platon_squeeze_void_count_electrons
_platon_squeeze_void_content
1 -0.020 0.253 0.242 310 144 ' '
2 -0.102 0.747 0.758 310 142 ' '
3 0.113 0.526 0.554 10 0 ' '
4 0.887 0.474 0.446 10 0 ' '
